data_1516457
loop_
_publ_author_name
'Hirner, Sebastian'
'Kolb, Andreas'
'Westmeier, Johannes'
'Gebhardt, Sandra'
'Middel, Stephen'
'Harms, Klaus'
'von Zezschwitz, Paultheo'

_publ_section_title
;
 Rhodium-catalyzed enantioselective addition of organoaluminum reagents to
 N-tosyl ketimines.
;
_journal_issue 11
_journal_name_full 'Organic letters'
_journal_page_first 3162
_journal_page_last 3165
_journal_paper_doi 10.1021/ol501372u
_journal_volume 16
_journal_year 2014
_chemical_absolute_configuration ad
_chemical_formula_moiety 'C14 H19 N O2 S'
_chemical_formula_sum 'C14 H19 N O2 S'
_chemical_formula_weight 265.36
_chemical_name_systematic ?
_space_group_IT_number 4
_symmetry_cell_setting monoclinic
_symmetry_space_group_name_Hall 'P 2yb'
_symmetry_space_group_name_H-M 'P 1 21 1'
_atom_sites_solution_hydrogens 'CH geom., OH difmap'
_atom_sites_solution_primary direct
_atom_sites_solution_secondary difmap
_audit_creation_method SHELXL-97
_cell_angle_alpha 90.00
_cell_angle_beta 107.957(4)
_cell_angle_gamma 90.00
_cell_formula_units_Z 4
_cell_length_a 7.3662(4)
_cell_length_b 17.2624(8)
_cell_length_c 11.3119(7)
_cell_measurement_reflns_used 6832
_cell_measurement_temperature 100(2)
_cell_measurement_theta_max 26
_cell_measurement_theta_min 4.5
_cell_volume 1368.33(13)
_computing_cell_refinement 'STOE X-AREA'
_computing_data_collection 'STOE X-AREA'
_computing_data_reduction 'STOE X-AREA'
_computing_molecular_graphics 'DIAMOND 3.2 (Crystal Impact))'
_computing_publication_material 'WinGX publication routines (Farrugia, 1999)'
_computing_structure_refinement 'SHELXL-97 (Sheldrick, 2008)'
_computing_structure_solution 'SIR2008 (Giacovazzo et al, 2008)'
_diffrn_ambient_temperature 100(2)
_diffrn_measured_fraction_theta_full 0.988
_diffrn_measured_fraction_theta_max 0.987
_diffrn_measurement_device_type 'STOE IPDS2'
_diffrn_radiation_monochromator graphite
_diffrn_radiation_source 'fine-focus sealed tube'
_diffrn_radiation_type MoK\a
_diffrn_radiation_wavelength 0.71073
_diffrn_reflns_av_R_equivalents 0.0367
_diffrn_reflns_av_sigmaI/netI 0.0613
_diffrn_reflns_limit_h_max 9
_diffrn_reflns_limit_h_min -9
_diffrn_reflns_limit_k_max 21
_diffrn_reflns_limit_k_min -20
_diffrn_reflns_limit_l_max 14
_diffrn_reflns_limit_l_min -14
_diffrn_reflns_number 7911
_diffrn_reflns_theta_full 25.00
_diffrn_reflns_theta_max 26.70
_diffrn_reflns_theta_min 4.58
_diffrn_standards_decay_% 0
_exptl_absorpt_coefficient_mu 0.231
_exptl_absorpt_correction_T_max 0.9696
_exptl_absorpt_correction_T_min 0.9085
_exptl_absorpt_correction_type multi-scan
_exptl_absorpt_process_details
;

;
_exptl_crystal_colour colourless
_exptl_crystal_density_diffrn 1.288
_exptl_crystal_density_method 'not measured'
_exptl_crystal_description plate
_exptl_crystal_F_000 568
_exptl_crystal_size_max 0.49
_exptl_crystal_size_mid 0.26
_exptl_crystal_size_min 0.13
_refine_diff_density_max 0.261
_refine_diff_density_min -0.325
_refine_diff_density_rms 0.039
_refine_ls_abs_structure_details 'Flack H D (1983), Acta Cryst. A39, 876-881'
_refine_ls_abs_structure_Flack -0.03(6)
_refine_ls_extinction_method none
_refine_ls_goodness_of_fit_ref 0.874
_refine_ls_hydrogen_treatment mixed
_refine_ls_matrix_type full
_refine_ls_number_parameters 336
_refine_ls_number_reflns 4792
_refine_ls_number_restraints 2
_refine_ls_restrained_S_all 0.874
_refine_ls_R_factor_all 0.0389
_refine_ls_R_factor_gt 0.0297
_refine_ls_shift/su_max 0.001
_refine_ls_shift/su_mean 0.000
_refine_ls_structure_factor_coef Fsqd
_refine_ls_weighting_details 'calc w=1/[\s^2^(Fo^2^)+(0.0284P)^2^+0.0000P] where P=(Fo^2^+2Fc^2^)/3'
_refine_ls_weighting_scheme calc
_refine_ls_wR_factor_gt 0.0594
_refine_ls_wR_factor_ref 0.0608
_reflns_number_gt 3881
_reflns_number_total 4792
_reflns_threshold_expression >2\s(I)
_cod_data_source_file ol501372u_si_001.cif
_cod_data_source_block 2a
_cod_depositor_comments 'Adding full bibliography for 1516457--1516460.cif.'
_cod_database_code 1516457

loop_
_symmetry_equiv_pos_as_xyz
'x, y, z'
'-x, y+1/2, -z'

loop_
_atom_site_label
_atom_site_type_symbol
_atom_site_fract_x
_atom_site_fract_y
_atom_site_fract_z
_atom_site_U_iso_or_equiv
_atom_site_adp_type
_atom_site_occupancy
_atom_site_symmetry_multiplicity
_atom_site_calc_flag
_atom_site_refinement_flags
C1 C 0.5220(4) 0.08248(14) 0.1917(2) 0.0206(6) Uani 1 1 d .
C2 C 0.7329(4) 0.09371(15) 0.2112(2) 0.0237(6) Uani 1 1 d .
H2 H 0.7984 0.1326 0.2677 0.028 Uiso 1 1 calc R
C3 C 0.8305(4) 0.05206(15) 0.1537(2) 0.0320(6) Uani 1 1 d .
H3 H 0.9636 0.0614 0.1737 0.038 Uiso 1 1 calc R
C4 C 0.7448(4) -0.00870(18) 0.0595(3) 0.0364(7) Uani 1 1 d .
H4A H 0.8313 -0.0540 0.0738 0.044 Uiso 1 1 calc R
H4B H 0.7313 0.0118 -0.0245 0.044 Uiso 1 1 calc R
C5 C 0.5518(4) -0.03426(15) 0.0654(2) 0.0341(7) Uani 1 1 d .
H5A H 0.5685 -0.0681 0.1386 0.041 Uiso 1 1 calc R
H5B H 0.4861 -0.0646 -0.0100 0.041 Uiso 1 1 calc R
C6 C 0.4311(4) 0.03502(15) 0.0744(2) 0.0248(6) Uani 1 1 d .
H6A H 0.3036 0.0170 0.0745 0.030 Uiso 1 1 calc R
H6B H 0.4136 0.0684 0.0005 0.030 Uiso 1 1 calc R
C7 C 0.4970(4) 0.04226(16) 0.3069(2) 0.0267(6) Uani 1 1 d .
H7A H 0.3606 0.0372 0.2973 0.040 Uiso 1 1 calc R
H7B H 0.5587 0.0732 0.3810 0.040 Uiso 1 1 calc R
H7C H 0.5555 -0.0093 0.3159 0.040 Uiso 1 1 calc R
C8 C 0.1747(3) 0.19223(14) -0.0396(2) 0.0169(5) Uani 1 1 d .
C9 C 0.1860(4) 0.17441(14) -0.1575(2) 0.0204(5) Uani 1 1 d .
H9 H 0.3043 0.1785 -0.1744 0.024 Uiso 1 1 calc R
C10 C 0.0240(4) 0.15078(14) -0.2494(2) 0.0221(5) Uani 1 1 d .
H10 H 0.0320 0.1395 -0.3298 0.027 Uiso 1 1 calc R
C11 C -0.1511(4) 0.14312(14) -0.2270(2) 0.0216(6) Uani 1 1 d .
C12 C -0.1582(4) 0.16242(15) -0.1087(2) 0.0213(5) Uani 1 1 d .
H12 H -0.2764 0.1587 -0.0918 0.026 Uiso 1 1 calc R
C13 C 0.0013(4) 0.18678(14) -0.0157(2) 0.0226(6) Uani 1 1 d .
H13 H -0.0074 0.1997 0.0640 0.027 Uiso 1 1 calc R
C14 C -0.3255(4) 0.11629(17) -0.3266(2) 0.0297(6) Uani 1 1 d .
H14A H -0.3201 0.0600 -0.3358 0.044 Uiso 1 1 calc R
H14B H -0.3311 0.1414 -0.4054 0.044 Uiso 1 1 calc R
H14C H -0.4394 0.1300 -0.3039 0.044 Uiso 1 1 calc R
C15 C -0.0164(3) 0.39167(14) 0.2876(2) 0.0192(5) Uani 1 1 d .
C16 C 0.0789(4) 0.43377(14) 0.4067(2) 0.0213(6) Uani 1 1 d .
H16 H 0.2134 0.4294 0.4419 0.026 Uiso 1 1 calc R
C17 C -0.0162(4) 0.47700(14) 0.4653(2) 0.0265(6) Uani 1 1 d .
H17 H 0.0554 0.5025 0.5394 0.032 Uiso 1 1 calc R
C18 C -0.2272(4) 0.48815(16) 0.4227(2) 0.0304(6) Uani 1 1 d .
H18A H -0.2561 0.5440 0.4262 0.036 Uiso 1 1 calc R
H18B H -0.2831 0.4604 0.4799 0.036 Uiso 1 1 calc R
C19 C -0.3196(3) 0.45847(14) 0.2902(2) 0.0276(6) Uani 1 1 d .
H19A H -0.4578 0.4505 0.2758 0.033 Uiso 1 1 calc R
H19B H -0.3046 0.4978 0.2302 0.033 Uiso 1 1 calc R
C20 C -0.2288(3) 0.38236(15) 0.2685(2) 0.0228(6) Uani 1 1 d .
H20A H -0.2480 0.3426 0.3266 0.027 Uiso 1 1 calc R
H20B H -0.2927 0.3642 0.1827 0.027 Uiso 1 1 calc R
C21 C 0.0197(4) 0.43441(15) 0.1778(2) 0.0265(6) Uani 1 1 d .
H21A H -0.0365 0.4863 0.1706 0.040 Uiso 1 1 calc R
H21B H -0.0388 0.4055 0.1010 0.040 Uiso 1 1 calc R
H21C H 0.1574 0.4387 0.1919 0.040 Uiso 1 1 calc R
C22 C 0.3311(4) 0.27896(14) 0.5095(2) 0.0197(5) Uani 1 1 d .
C23 C 0.3299(4) 0.28803(15) 0.6316(2) 0.0224(5) Uani 1 1 d .
H23 H 0.2162 0.2792 0.6525 0.027 Uiso 1 1 calc R
C24 C 0.4955(4) 0.30995(15) 0.7220(2) 0.0274(6) Uani 1 1 d .
H24 H 0.4956 0.3141 0.8057 0.033 Uiso 1 1 calc R
C25 C 0.6615(4) 0.32598(15) 0.6934(2) 0.0232(6) Uani 1 1 d .
C26 C 0.6603(4) 0.31495(15) 0.5703(2) 0.0250(6) Uani 1 1 d .
H26 H 0.7738 0.3241 0.5493 0.030 Uiso 1 1 calc R
C27 C 0.4985(4) 0.29124(14) 0.4796(2) 0.0220(5) Uani 1 1 d .
H27 H 0.5009 0.2833 0.3970 0.026 Uiso 1 1 calc R
C28 C 0.8379(4) 0.35467(18) 0.7896(3) 0.0353(7) Uani 1 1 d .
H28A H 0.8091 0.3654 0.8670 0.053 Uiso 1 1 calc R
H28B H 0.8820 0.4023 0.7599 0.053 Uiso 1 1 calc R
H28C H 0.9378 0.3151 0.8047 0.053 Uiso 1 1 calc R
N1 N 0.4290(3) 0.15931(12) 0.18924(17) 0.0196(5) Uani 1 1 d D
N2 N 0.0689(3) 0.31287(12) 0.28438(17) 0.0193(5) Uani 1 1 d D
O1 O 0.5346(2) 0.22640(10) 0.02830(13) 0.0227(4) Uani 1 1 d .
O2 O 0.3257(2) 0.29170(10) 0.13315(14) 0.0224(4) Uani 1 1 d .
O3 O -0.0272(2) 0.24404(10) 0.44848(13) 0.0235(4) Uani 1 1 d .
O4 O 0.1733(2) 0.18078(9) 0.33709(15) 0.0230(4) Uani 1 1 d .
S1 S 0.38035(8) 0.22263(3) 0.07984(5) 0.01847(13) Uani 1 1 d .
S2 S 0.12297(8) 0.24934(3) 0.39303(5) 0.01853(13) Uani 1 1 d .
H1A H 0.369(4) 0.1627(17) 0.232(2) 0.028(4) Uiso 1 1 d D
H2A H 0.138(4) 0.3092(17) 0.249(2) 0.028(4) Uiso 1 1 d D

loop_
_atom_site_aniso_label
_atom_site_aniso_U_11
_atom_site_aniso_U_22
_atom_site_aniso_U_33
_atom_site_aniso_U_23
_atom_site_aniso_U_13
_atom_site_aniso_U_12
C1 0.0214(14) 0.0209(14) 0.0182(11) 0.0003(10) 0.0042(11) 0.0033(11)
C2 0.0187(15) 0.0244(14) 0.0242(12) 0.0015(11) 0.0013(11) -0.0026(11)
C3 0.0263(14) 0.0344(15) 0.0357(14) 0.0088(12) 0.0104(12) 0.0042(12)
C4 0.0452(19) 0.0366(17) 0.0291(14) 0.0043(12) 0.0141(14) 0.0183(14)
C5 0.0535(19) 0.0227(14) 0.0215(13) -0.0040(10) 0.0050(13) -0.0003(13)
C6 0.0251(15) 0.0266(16) 0.0191(12) -0.0015(10) 0.0018(11) -0.0009(12)
C7 0.0312(16) 0.0257(15) 0.0224(12) 0.0035(11) 0.0070(12) -0.0005(12)
C8 0.0163(13) 0.0174(12) 0.0161(11) 0.0022(9) 0.0035(10) 0.0000(10)
C9 0.0219(13) 0.0213(13) 0.0189(11) 0.0018(10) 0.0076(10) 0.0032(10)
C10 0.0285(14) 0.0215(13) 0.0156(11) 0.0020(10) 0.0057(11) 0.0029(11)
C11 0.0244(16) 0.0151(13) 0.0213(12) 0.0034(10) 0.0009(11) 0.0038(11)
C12 0.0170(14) 0.0212(13) 0.0257(13) -0.0007(10) 0.0066(11) 0.0020(11)
C13 0.0217(14) 0.0266(14) 0.0213(12) 0.0014(11) 0.0092(11) 0.0035(12)
C14 0.0302(16) 0.0248(15) 0.0299(14) -0.0051(11) 0.0033(13) 0.0003(12)
C15 0.0212(14) 0.0163(13) 0.0189(11) -0.0007(10) 0.0047(11) -0.0015(11)
C16 0.0217(15) 0.0180(14) 0.0216(12) 0.0019(10) 0.0029(11) 0.0003(11)
C17 0.0329(15) 0.0245(14) 0.0200(13) -0.0026(11) 0.0051(12) -0.0005(12)
C18 0.0352(17) 0.0250(15) 0.0355(14) -0.0008(11) 0.0176(13) 0.0065(12)
C19 0.0171(12) 0.0276(14) 0.0366(14) 0.0011(11) 0.0059(11) 0.0037(11)
C20 0.0179(14) 0.0237(15) 0.0234(12) 0.0015(10) 0.0015(11) 0.0022(11)
C21 0.0330(17) 0.0245(15) 0.0222(13) 0.0005(10) 0.0091(12) 0.0005(12)
C22 0.0233(14) 0.0175(12) 0.0182(11) 0.0022(10) 0.0062(10) 0.0043(11)
C23 0.0276(14) 0.0222(13) 0.0198(12) 0.0044(10) 0.0108(11) 0.0055(11)
C24 0.0448(18) 0.0211(13) 0.0147(12) 0.0007(10) 0.0069(12) 0.0090(12)
C25 0.0261(16) 0.0143(14) 0.0228(12) -0.0041(10) -0.0019(11) 0.0028(11)
C26 0.0237(15) 0.0243(14) 0.0268(13) 0.0035(11) 0.0076(11) 0.0028(11)
C27 0.0236(14) 0.0227(13) 0.0200(12) 0.0000(10) 0.0070(10) 0.0011(11)
C28 0.0344(17) 0.0287(16) 0.0325(15) -0.0027(13) -0.0046(13) 0.0054(13)
N1 0.0219(12) 0.0244(12) 0.0140(9) 0.0002(8) 0.0080(9) 0.0017(10)
N2 0.0210(12) 0.0213(12) 0.0178(10) -0.0010(8) 0.0091(9) 0.0014(9)
O1 0.0201(9) 0.0295(10) 0.0209(8) -0.0006(8) 0.0099(7) -0.0021(9)
O2 0.0264(11) 0.0197(9) 0.0224(8) -0.0037(7) 0.0096(8) -0.0008(8)
O3 0.0199(9) 0.0289(10) 0.0251(8) 0.0044(8) 0.0121(7) 0.0002(9)
O4 0.0250(10) 0.0194(9) 0.0274(9) -0.0012(7) 0.0123(8) -0.0011(8)
S1 0.0188(3) 0.0202(3) 0.0167(3) -0.0004(2) 0.0059(2) -0.0006(3)
S2 0.0183(3) 0.0195(3) 0.0188(3) 0.0007(2) 0.0071(2) -0.0010(3)

loop_
_atom_type_symbol
_atom_type_description
_atom_type_scat_dispersion_real
_atom_type_scat_dispersion_imag
_atom_type_scat_source
C C 0.0033 0.0016 'International Tables Vol C Tables 4.2.6.8 and 6.1.1.4'
H H 0.0000 0.0000 'International Tables Vol C Tables 4.2.6.8 and 6.1.1.4'
N N 0.0061 0.0033 'International Tables Vol C Tables 4.2.6.8 and 6.1.1.4'
O O 0.0106 0.0060 'International Tables Vol C Tables 4.2.6.8 and 6.1.1.4'
S S 0.1246 0.1234 'International Tables Vol C Tables 4.2.6.8 and 6.1.1.4'

loop_
_geom_angle_atom_site_label_1
_geom_angle_atom_site_label_2
_geom_angle_atom_site_label_3
_geom_angle
N1 C1 C2 109.5(2)
N1 C1 C6 112.7(2)
C2 C1 C6 110.55(18)
N1 C1 C7 104.08(17)
C2 C1 C7 108.7(2)
C6 C1 C7 111.1(2)
C3 C2 C1 123.3(2)
C3 C2 H2 118.4
C1 C2 H2 118.4
C2 C3 C4 124.1(2)
C2 C3 H3 118.0
C4 C3 H3 118.0
C3 C4 C5 111.81(19)
C3 C4 H4A 109.3
C5 C4 H4A 109.3
C3 C4 H4B 109.3
C5 C4 H4B 109.3
H4A C4 H4B 107.9
C4 C5 C6 110.7(2)
C4 C5 H5A 109.5
C6 C5 H5A 109.5
C4 C5 H5B 109.5
C6 C5 H5B 109.5
H5A C5 H5B 108.1
C5 C6 C1 111.9(2)
C5 C6 H6A 109.2
C1 C6 H6A 109.2
C5 C6 H6B 109.2
C1 C6 H6B 109.2
H6A C6 H6B 107.9
C1 C7 H7A 109.5
C1 C7 H7B 109.5
H7A C7 H7B 109.5
C1 C7 H7C 109.5
H7A C7 H7C 109.5
H7B C7 H7C 109.5
C13 C8 C9 120.1(2)
C13 C8 S1 119.61(16)
C9 C8 S1 120.34(17)
C10 C9 C8 119.5(2)
C10 C9 H9 120.3
C8 C9 H9 120.3
C9 C10 C11 121.6(2)
C9 C10 H10 119.2
C11 C10 H10 119.2
C10 C11 C12 117.5(2)
C10 C11 C14 121.3(2)
C12 C11 C14 121.2(2)
C13 C12 C11 122.0(2)
C13 C12 H12 119.0
C11 C12 H12 119.0
C12 C13 C8 119.40(19)
C12 C13 H13 120.3
C8 C13 H13 120.3
C11 C14 H14A 109.5
C11 C14 H14B 109.5
H14A C14 H14B 109.5
C11 C14 H14C 109.5
H14A C14 H14C 109.5
H14B C14 H14C 109.5
C16 C15 N2 112.1(2)
C16 C15 C20 110.78(18)
N2 C15 C20 108.68(19)
C16 C15 C21 110.1(2)
N2 C15 C21 103.74(17)
C20 C15 C21 111.3(2)
C17 C16 C15 123.1(3)
C17 C16 H16 118.5
C15 C16 H16 118.5
C16 C17 C18 124.6(2)
C16 C17 H17 117.7
C18 C17 H17 117.7
C17 C18 C19 112.17(18)
C17 C18 H18A 109.2
C19 C18 H18A 109.2
C17 C18 H18B 109.2
C19 C18 H18B 109.2
H18A C18 H18B 107.9
C20 C19 C18 111.1(2)
C20 C19 H19A 109.4
C18 C19 H19A 109.4
C20 C19 H19B 109.4
C18 C19 H19B 109.4
H19A C19 H19B 108.0
C15 C20 C19 111.6(2)
C15 C20 H20A 109.3
C19 C20 H20A 109.3
C15 C20 H20B 109.3
C19 C20 H20B 109.3
H20A C20 H20B 108.0
C15 C21 H21A 109.5
C15 C21 H21B 109.5
H21A C21 H21B 109.5
C15 C21 H21C 109.5
H21A C21 H21C 109.5
H21B C21 H21C 109.5
C27 C22 C23 120.1(2)
C27 C22 S2 119.63(17)
C23 C22 S2 120.29(17)
C24 C23 C22 119.4(2)
C24 C23 H23 120.3
C22 C23 H23 120.3
C23 C24 C25 121.6(2)
C23 C24 H24 119.2
C25 C24 H24 119.2
C24 C25 C26 118.0(2)
C24 C25 C28 121.8(2)
C26 C25 C28 120.3(2)
C27 C26 C25 121.4(2)
C27 C26 H26 119.3
C25 C26 H26 119.3
C26 C27 C22 119.6(2)
C26 C27 H27 120.2
C22 C27 H27 120.2
C25 C28 H28A 109.5
C25 C28 H28B 109.5
H28A C28 H28B 109.5
C25 C28 H28C 109.5
H28A C28 H28C 109.5
H28B C28 H28C 109.5
C1 N1 S1 127.76(14)
C1 N1 H1A 114(2)
S1 N1 H1A 114(2)
C15 N2 S2 127.40(14)
C15 N2 H2A 117(2)
S2 N2 H2A 108(2)
O1 S1 O2 119.36(10)
O1 S1 N1 109.18(11)
O2 S1 N1 105.31(9)
O1 S1 C8 107.64(10)
O2 S1 C8 106.24(11)
N1 S1 C8 108.74(11)
O3 S2 O4 118.47(10)
O3 S2 N2 109.65(11)
O4 S2 N2 105.16(9)
O3 S2 C22 107.61(10)
O4 S2 C22 106.51(11)
N2 S2 C22 109.17(11)

loop_
_geom_bond_atom_site_label_1
_geom_bond_atom_site_label_2
_geom_bond_distance
C1 N1 1.489(3)
C1 C2 1.513(4)
C1 C6 1.527(3)
C1 C7 1.537(3)
C2 C3 1.321(3)
C2 H2 0.9500
C3 C4 1.490(4)
C3 H3 0.9500
C4 C5 1.509(4)
C4 H4A 0.9900
C4 H4B 0.9900
C5 C6 1.513(4)
C5 H5A 0.9900
C5 H5B 0.9900
C6 H6A 0.9900
C6 H6B 0.9900
C7 H7A 0.9800
C7 H7B 0.9800
C7 H7C 0.9800
C8 C13 1.388(3)
C8 C9 1.396(3)
C8 S1 1.770(3)
C9 C10 1.381(3)
C9 H9 0.9500
C10 C11 1.395(3)
C10 H10 0.9500
C11 C12 1.396(3)
C11 C14 1.497(4)
C12 C13 1.379(4)
C12 H12 0.9500
C13 H13 0.9500
C14 H14A 0.9800
C14 H14B 0.9800
C14 H14C 0.9800
C15 C16 1.501(3)
C15 N2 1.503(3)
C15 C20 1.520(3)
C15 C21 1.536(3)
C16 C17 1.332(3)
C16 H16 0.9500
C17 C18 1.491(4)
C17 H17 0.9500
C18 C19 1.531(4)
C18 H18A 0.9900
C18 H18B 0.9900
C19 C20 1.528(3)
C19 H19A 0.9900
C19 H19B 0.9900
C20 H20A 0.9900
C20 H20B 0.9900
C21 H21A 0.9800
C21 H21B 0.9800
C21 H21C 0.9800
C22 C27 1.392(3)
C22 C23 1.392(3)
C22 S2 1.761(3)
C23 C24 1.381(4)
C23 H23 0.9500
C24 C25 1.385(4)
C24 H24 0.9500
C25 C26 1.402(3)
C25 C28 1.499(4)
C26 C27 1.374(4)
C26 H26 0.9500
C27 H27 0.9500
C28 H28A 0.9800
C28 H28B 0.9800
C28 H28C 0.9800
N1 S1 1.606(2)
N1 H1A 0.753(17)
N2 S2 1.603(2)
N2 H2A 0.747(17)
O1 S1 1.4298(14)
O2 S1 1.4480(16)
O3 S2 1.4332(14)
O4 S2 1.4433(16)

loop_
_geom_hbond_atom_site_label_D
_geom_hbond_atom_site_label_H
_geom_hbond_atom_site_label_A
_geom_hbond_distance_DH
_geom_hbond_distance_HA
_geom_hbond_distance_DA
_geom_hbond_angle_DHA
N2 H2A O2 0.747(17) 2.194(18) 2.939(2) 175(3)
N1 H1A O4 0.753(17) 2.154(18) 2.903(2) 173(3)

loop_
_geom_torsion_atom_site_label_1
_geom_torsion_atom_site_label_2
_geom_torsion_atom_site_label_3
_geom_torsion_atom_site_label_4
_geom_torsion
N1 C1 C2 C3 -140.6(2)
C6 C1 C2 C3 -15.9(3)
C7 C1 C2 C3 106.3(3)
C1 C2 C3 C4 2.4(4)
C2 C3 C4 C5 -17.4(4)
C3 C4 C5 C6 45.6(3)
C4 C5 C6 C1 -61.3(3)
N1 C1 C6 C5 167.53(19)
C2 C1 C6 C5 44.6(3)
C7 C1 C6 C5 -76.1(3)
C13 C8 C9 C10 -0.5(4)
S1 C8 C9 C10 179.99(19)
C8 C9 C10 C11 -0.9(4)
C9 C10 C11 C12 1.8(4)
C9 C10 C11 C14 -179.0(3)
C10 C11 C12 C13 -1.2(4)
C14 C11 C12 C13 179.6(2)
C11 C12 C13 C8 -0.2(4)
C9 C8 C13 C12 1.1(4)
S1 C8 C13 C12 -179.4(2)
N2 C15 C16 C17 -140.8(2)
C20 C15 C16 C17 -19.2(3)
C21 C15 C16 C17 104.3(3)
C15 C16 C17 C18 1.2(4)
C16 C17 C18 C19 -11.9(3)
C17 C18 C19 C20 40.2(3)
C16 C15 C20 C19 47.7(3)
N2 C15 C20 C19 171.34(18)
C21 C15 C20 C19 -75.0(2)
C18 C19 C20 C15 -59.9(3)
C27 C22 C23 C24 0.6(4)
S2 C22 C23 C24 178.8(2)
C22 C23 C24 C25 2.4(4)
C23 C24 C25 C26 -3.7(4)
C23 C24 C25 C28 176.0(3)
C24 C25 C26 C27 1.9(4)
C28 C25 C26 C27 -177.8(3)
C25 C26 C27 C22 1.0(4)
C23 C22 C27 C26 -2.3(4)
S2 C22 C27 C26 179.47(19)
C2 C1 N1 S1 74.1(2)
C6 C1 N1 S1 -49.4(3)
C7 C1 N1 S1 -169.86(19)
C16 C15 N2 S2 44.8(3)
C20 C15 N2 S2 -78.0(2)
C21 C15 N2 S2 163.49(19)
C1 N1 S1 O1 -40.0(2)
C1 N1 S1 O2 -169.29(19)
C1 N1 S1 C8 77.2(2)
C13 C8 S1 O1 -177.35(19)
C9 C8 S1 O1 2.1(2)
C13 C8 S1 O2 -48.4(2)
C9 C8 S1 O2 131.05(19)
C13 C8 S1 N1 64.5(2)
C9 C8 S1 N1 -116.0(2)
C15 N2 S2 O3 43.6(2)
C15 N2 S2 O4 172.0(2)
C15 N2 S2 C22 -74.0(2)
C27 C22 S2 O3 -177.89(19)
C23 C22 S2 O3 3.9(2)
C27 C22 S2 O4 54.1(2)
C23 C22 S2 O4 -124.1(2)
C27 C22 S2 N2 -59.0(2)
C23 C22 S2 N2 122.8(2)
